data_4022884
loop_
_publ_author_name
'Cheng Wang'
'Lingyun Zhu'
'Junfeng Xiang'
'Yanxin Yu'
'Deqing Zhang'
'Zhigang Shuai'
'Daoben Zhu'

_publ_section_title
;
 Chiral Molecular Switches Based on Binaphthalene Molecules with
 Anthracene Moieties: CD Signal Due to Interchromophoric Exciton
 Coupling and Modulation of the CD Spectrum
;
_journal_name_full 'Journal of Organic Chemistry'
_journal_page_first 4306
_journal_page_last 4312
_journal_paper_doi 10.1021/jo070044r
_journal_volume 72
_journal_year 2007
_chemical_absolute_configuration rmad
_chemical_formula_moiety 'C53 H39 Cl3 O4'
_chemical_formula_sum 'C53 H39 Cl3 O4'
_chemical_formula_weight 846.19
_chemical_name_systematic
; 
 ? 
;
_space_group_IT_number 19
_symmetry_cell_setting orthorhombic
_symmetry_space_group_name_Hall 'P 2ac 2ab'
_symmetry_space_group_name_H-M 'P 21 21 21'
_atom_sites_solution_hydrogens geom
_atom_sites_solution_primary direct
_atom_sites_solution_secondary difmap
_audit_creation_method SHELXL-97
_cell_angle_alpha 90.00
_cell_angle_beta 90.00
_cell_angle_gamma 90.00
_cell_formula_units_Z 4
_cell_length_a 8.3367(4)
_cell_length_b 15.6339(6)
_cell_length_c 32.1238(13)
_cell_measurement_reflns_used 9127
_cell_measurement_temperature 113(2)
_cell_measurement_theta_max 27.9
_cell_measurement_theta_min 1.3
_cell_volume 4186.9(3)
_computing_cell_refinement 'CrystalClear (Rigaku/MSC Inc., 2005)'
_computing_data_collection 'CrystalClear (Rigaku/MSC Inc., 2005)'
_computing_data_reduction 'CrystalClear (Rigaku/MSC Inc., 2005)'
_computing_publication_material 'CrystalStructure 3.7.0'
_computing_structure_refinement 'SHELXL-97 (Sheldrick, 1997)'
_computing_structure_solution SHELXS97
_diffrn_ambient_temperature 113(2)
_diffrn_detector_area_resol_mean 7.31
_diffrn_measured_fraction_theta_full 0.998
_diffrn_measured_fraction_theta_max 0.998
_diffrn_measurement_device_type 'Rigaku Saturn'
_diffrn_measurement_method \w
_diffrn_radiation_monochromator confocal
_diffrn_radiation_source 'rotating anode'
_diffrn_radiation_type MoK\a
_diffrn_radiation_wavelength 0.71070
_diffrn_reflns_av_R_equivalents 0.0421
_diffrn_reflns_av_sigmaI/netI 0.0494
_diffrn_reflns_limit_h_max 6
_diffrn_reflns_limit_h_min -10
_diffrn_reflns_limit_k_max 20
_diffrn_reflns_limit_k_min -17
_diffrn_reflns_limit_l_max 42
_diffrn_reflns_limit_l_min -42
_diffrn_reflns_number 31256
_diffrn_reflns_theta_full 27.88
_diffrn_reflns_theta_max 27.88
_diffrn_reflns_theta_min 1.27
_exptl_absorpt_coefficient_mu 0.267
_exptl_absorpt_correction_T_max 0.9841
_exptl_absorpt_correction_T_min 0.9241
_exptl_absorpt_correction_type multi-scan
_exptl_absorpt_process_details 'Jacobson, R. (1998) Private communication'
_exptl_crystal_colour colorless
_exptl_crystal_density_diffrn 1.342
_exptl_crystal_density_method 'not measured'
_exptl_crystal_description prism
_exptl_crystal_F_000 1760
_exptl_crystal_size_max 0.30
_exptl_crystal_size_mid 0.12
_exptl_crystal_size_min 0.06
_refine_diff_density_max 0.579
_refine_diff_density_min -0.400
_refine_diff_density_rms 0.051
_refine_ls_abs_structure_details 'Flack H D (1983), Acta Cryst. A39, 876-881'
_refine_ls_abs_structure_Flack 0.06(5)
_refine_ls_extinction_coef 0.0058(6)
_refine_ls_extinction_expression Fc^*^=kFc[1+0.001xFc^2^\l^3^/sin(2\q)]^-1/4^
_refine_ls_extinction_method SHELXL
_refine_ls_goodness_of_fit_ref 1.067
_refine_ls_hydrogen_treatment constr
_refine_ls_matrix_type full
_refine_ls_number_parameters 544
_refine_ls_number_reflns 9965
_refine_ls_number_restraints 0
_refine_ls_restrained_S_all 1.067
_refine_ls_R_factor_all 0.0616
_refine_ls_R_factor_gt 0.0498
_refine_ls_shift/su_max 0.002
_refine_ls_shift/su_mean 0.000
_refine_ls_structure_factor_coef Fsqd
_refine_ls_weighting_details 'calc w=1/[\s^2^(Fo^2^)+(0.0623P)^2^+0.1648P] where P=(Fo^2^+2Fc^2^)/3'
_refine_ls_weighting_scheme calc
_refine_ls_wR_factor_gt 0.1137
_refine_ls_wR_factor_ref 0.1215
_reflns_number_gt 8231
_reflns_number_total 9965
_reflns_threshold_expression >2sigma(I)
_cod_data_source_file jo070044rsi20070108_094729.cif
_cod_data_source_block shelxl
_cod_database_code 4022884

loop_
_symmetry_equiv_pos_as_xyz
'x, y, z'
'x+1/2, -y+1/2, -z'
'-x, y+1/2, -z+1/2'
'-x+1/2, -y, z+1/2'

loop_
_atom_site_label
_atom_site_type_symbol
_atom_site_fract_x
_atom_site_fract_y
_atom_site_fract_z
_atom_site_U_iso_or_equiv
_atom_site_adp_type
_atom_site_occupancy
_atom_site_symmetry_multiplicity
_atom_site_calc_flag
_atom_site_refinement_flags
Cl1 Cl 0.31446(10) 0.63746(5) 0.01546(2) 0.0520(2) Uani 1 1 d .
Cl2 Cl 0.50134(11) 0.52018(5) 0.06472(2) 0.0599(2) Uani 1 1 d .
Cl3 Cl 0.62213(13) 0.68998(6) 0.04819(3) 0.0677(3) Uani 1 1 d .
O1 O 0.9914(2) 0.10393(11) 0.15385(5) 0.0388(4) Uani 1 1 d .
O2 O 0.62004(18) -0.00492(9) 0.11610(5) 0.0260(3) Uani 1 1 d .
O3 O 0.8636(2) 0.05116(10) 0.23688(5) 0.0325(4) Uani 1 1 d .
O4 O 0.53640(18) 0.09708(9) 0.18357(5) 0.0253(3) Uani 1 1 d .
C1 C 0.8573(3) 0.10449(14) 0.08993(6) 0.0238(5) Uani 1 1 d .
C2 C 0.9144(3) 0.15126(15) 0.12374(8) 0.0330(5) Uani 1 1 d .
C3 C 0.8980(4) 0.24000(16) 0.12504(9) 0.0401(6) Uani 1 1 d .
H3 H 0.9370 0.2713 0.1483 0.048 Uiso 1 1 calc R
C4 C 0.8264(4) 0.28102(17) 0.09315(9) 0.0417(7) Uani 1 1 d .
H4 H 0.8155 0.3414 0.0946 0.050 Uiso 1 1 calc R
C5 C 0.7660(3) 0.23772(16) 0.05728(8) 0.0346(6) Uani 1 1 d .
C6 C 0.7810(3) 0.14670(15) 0.05618(7) 0.0272(5) Uani 1 1 d .
C7 C 0.7190(3) 0.10123(17) 0.02132(7) 0.0304(5) Uani 1 1 d .
H7 H 0.7274 0.0407 0.0203 0.037 Uiso 1 1 calc R
C8 C 0.6475(3) 0.14426(19) -0.01066(8) 0.0424(7) Uani 1 1 d .
H8 H 0.6051 0.1138 -0.0338 0.051 Uiso 1 1 calc R
C9 C 0.6367(3) 0.23602(19) -0.00914(9) 0.0438(7) Uani 1 1 d .
H9 H 0.5878 0.2659 -0.0316 0.053 Uiso 1 1 calc R
C10 C 0.6948(3) 0.28042(18) 0.02355(9) 0.0411(7) Uani 1 1 d .
H10 H 0.6874 0.3411 0.0238 0.049 Uiso 1 1 calc R
C11 C 0.8807(3) 0.00988(14) 0.09011(6) 0.0221(4) Uani 1 1 d .
C12 C 0.7614(3) -0.04265(14) 0.10413(6) 0.0217(4) Uani 1 1 d .
C13 C 0.7805(3) -0.13266(14) 0.10560(6) 0.0253(5) Uani 1 1 d .
H13 H 0.6947 -0.1680 0.1148 0.030 Uiso 1 1 calc R
C14 C 0.9236(3) -0.16863(15) 0.09371(7) 0.0293(5) Uani 1 1 d .
H14 H 0.9366 -0.2289 0.0950 0.035 Uiso 1 1 calc R
C15 C 1.0516(3) -0.11707(15) 0.07957(7) 0.0267(5) Uani 1 1 d .
C16 C 1.0303(3) -0.02641(15) 0.07743(6) 0.0248(5) Uani 1 1 d .
C17 C 1.1604(3) 0.02453(17) 0.06320(7) 0.0311(5) Uani 1 1 d .
H17 H 1.1481 0.0848 0.0614 0.037 Uiso 1 1 calc R
C18 C 1.3036(3) -0.01220(19) 0.05209(8) 0.0393(6) Uani 1 1 d .
H18 H 1.3895 0.0229 0.0428 0.047 Uiso 1 1 calc R
C19 C 1.3243(3) -0.1013(2) 0.05431(8) 0.0419(7) Uani 1 1 d .
H19 H 1.4239 -0.1261 0.0465 0.050 Uiso 1 1 calc R
C20 C 1.2015(3) -0.15247(17) 0.06767(7) 0.0353(6) Uani 1 1 d .
H20 H 1.2169 -0.2126 0.0690 0.042 Uiso 1 1 calc R
C21 C 0.5427(3) -0.03985(15) 0.15204(7) 0.0297(5) Uani 1 1 d .
H21A H 0.6237 -0.0573 0.1729 0.036 Uiso 1 1 calc R
H21B H 0.4788 -0.0907 0.1442 0.036 Uiso 1 1 calc R
C22 C 0.4358(3) 0.02802(14) 0.16968(7) 0.0276(5) Uani 1 1 d .
H22A H 0.3601 0.0486 0.1482 0.033 Uiso 1 1 calc R
H22B H 0.3731 0.0049 0.1933 0.033 Uiso 1 1 calc R
C23 C 0.4517(3) 0.16640(14) 0.19895(7) 0.0238(5) Uani 1 1 d .
C24 C 0.4044(3) 0.23137(15) 0.17184(7) 0.0255(5) Uani 1 1 d .
C25 C 0.4366(3) 0.22742(17) 0.12805(8) 0.0329(5) Uani 1 1 d .
H25 H 0.4941 0.1803 0.1168 0.040 Uiso 1 1 calc R
C26 C 0.3843(3) 0.29185(19) 0.10232(9) 0.0434(7) Uani 1 1 d .
H26 H 0.4039 0.2885 0.0732 0.052 Uiso 1 1 calc R
C27 C 0.3018(4) 0.3629(2) 0.11880(10) 0.0483(7) Uani 1 1 d .
H27 H 0.2675 0.4073 0.1006 0.058 Uiso 1 1 calc R
C28 C 0.2704(3) 0.36923(18) 0.16015(9) 0.0400(6) Uani 1 1 d .
H28 H 0.2150 0.4179 0.1705 0.048 Uiso 1 1 calc R
C29 C 0.3196(3) 0.30366(16) 0.18826(8) 0.0308(5) Uani 1 1 d .
C30 C 0.2829(3) 0.30602(17) 0.23068(8) 0.0319(5) Uani 1 1 d .
H30 H 0.2245 0.3533 0.2414 0.038 Uiso 1 1 calc R
C31 C 0.3294(3) 0.24122(15) 0.25756(7) 0.0277(5) Uani 1 1 d .
C32 C 0.2923(3) 0.24279(17) 0.30081(8) 0.0364(6) Uani 1 1 d .
H32 H 0.2314 0.2890 0.3117 0.044 Uiso 1 1 calc R
C33 C 0.3420(3) 0.17978(18) 0.32670(8) 0.0389(6) Uani 1 1 d .
H33 H 0.3140 0.1818 0.3554 0.047 Uiso 1 1 calc R
C34 C 0.4359(3) 0.11044(16) 0.31125(8) 0.0349(6) Uani 1 1 d .
H34 H 0.4729 0.0676 0.3299 0.042 Uiso 1 1 calc R
C35 C 0.4733(3) 0.10495(15) 0.26995(7) 0.0298(5) Uani 1 1 d .
H35 H 0.5349 0.0582 0.2599 0.036 Uiso 1 1 calc R
C36 C 0.4195(3) 0.16963(14) 0.24194(7) 0.0243(5) Uani 1 1 d .
C37 C 1.0308(3) 0.14076(16) 0.19318(7) 0.0345(6) Uani 1 1 d .
H37A H 1.0617 0.2013 0.1890 0.041 Uiso 1 1 calc R
H37B H 1.1247 0.1104 0.2049 0.041 Uiso 1 1 calc R
C38 C 0.8962(3) 0.13681(16) 0.22371(8) 0.0357(6) Uani 1 1 d .
H38A H 0.9236 0.1721 0.2483 0.043 Uiso 1 1 calc R
H38B H 0.7986 0.1613 0.2109 0.043 Uiso 1 1 calc R
C39 C 0.9768(3) 0.01493(14) 0.26313(7) 0.0252(5) Uani 1 1 d .
C40 C 0.9824(3) 0.03916(14) 0.30517(7) 0.0277(5) Uani 1 1 d .
C41 C 0.8726(3) 0.09884(16) 0.32304(8) 0.0338(5) Uani 1 1 d .
H41 H 0.7955 0.1260 0.3057 0.041 Uiso 1 1 calc R
C42 C 0.8764(3) 0.11757(17) 0.36438(8) 0.0388(6) Uani 1 1 d .
H42 H 0.8012 0.1568 0.3757 0.047 Uiso 1 1 calc R
C43 C 0.9917(4) 0.07892(16) 0.39062(8) 0.0398(6) Uani 1 1 d .
H43 H 0.9944 0.0930 0.4194 0.048 Uiso 1 1 calc R
C44 C 1.0989(3) 0.02157(16) 0.37487(8) 0.0352(6) Uani 1 1 d .
H44 H 1.1766 -0.0031 0.3929 0.042 Uiso 1 1 calc R
C45 C 1.0971(3) -0.00211(14) 0.33204(7) 0.0270(5) Uani 1 1 d .
C46 C 1.1987(3) -0.06452(15) 0.31584(7) 0.0282(5) Uani 1 1 d .
H46 H 1.2762 -0.0903 0.3335 0.034 Uiso 1 1 calc R
C47 C 1.1893(3) -0.09015(14) 0.27417(7) 0.0243(5) Uani 1 1 d .
C48 C 1.2906(3) -0.15544(15) 0.25742(8) 0.0281(5) Uani 1 1 d .
H48 H 1.3695 -0.1813 0.2746 0.034 Uiso 1 1 calc R
C49 C 1.2754(3) -0.18090(15) 0.21724(7) 0.0289(5) Uani 1 1 d .
H49 H 1.3429 -0.2249 0.2068 0.035 Uiso 1 1 calc R
C50 C 1.1603(3) -0.14279(15) 0.19082(7) 0.0283(5) Uani 1 1 d .
H50 H 1.1506 -0.1619 0.1629 0.034 Uiso 1 1 calc R
C51 C 1.0636(3) -0.07921(14) 0.20480(7) 0.0266(5) Uani 1 1 d .
H51 H 0.9875 -0.0541 0.1865 0.032 Uiso 1 1 calc R
C52 C 1.0749(3) -0.04965(14) 0.24686(7) 0.0243(5) Uani 1 1 d .
C53 C 0.5100(3) 0.60369(17) 0.02824(8) 0.0393(6) Uani 1 1 d .
H53 H 0.5637 0.5822 0.0024 0.047 Uiso 1 1 calc R

loop_
_atom_site_aniso_label
_atom_site_aniso_U_11
_atom_site_aniso_U_22
_atom_site_aniso_U_33
_atom_site_aniso_U_23
_atom_site_aniso_U_13
_atom_site_aniso_U_12
Cl1 0.0612(5) 0.0524(4) 0.0425(4) -0.0078(3) -0.0042(3) 0.0173(4)
Cl2 0.0684(5) 0.0540(5) 0.0573(5) 0.0205(4) -0.0134(4) -0.0083(4)
Cl3 0.0952(7) 0.0589(5) 0.0491(4) -0.0068(4) -0.0089(4) -0.0334(5)
O1 0.0520(11) 0.0385(10) 0.0259(8) -0.0039(7) -0.0090(8) -0.0030(9)
O2 0.0228(8) 0.0257(8) 0.0295(8) 0.0030(6) 0.0061(6) 0.0017(7)
O3 0.0323(9) 0.0287(9) 0.0365(9) 0.0049(7) -0.0048(7) 0.0073(7)
O4 0.0212(8) 0.0236(8) 0.0311(8) -0.0062(6) 0.0025(6) 0.0000(7)
C1 0.0253(12) 0.0225(11) 0.0235(10) -0.0033(8) 0.0060(8) -0.0031(10)
C2 0.0342(14) 0.0269(12) 0.0378(13) -0.0030(10) 0.0037(10) -0.0062(11)
C3 0.0501(18) 0.0285(13) 0.0418(14) -0.0074(11) -0.0012(13) -0.0041(12)
C4 0.0497(17) 0.0185(12) 0.0569(17) -0.0089(11) 0.0092(14) 0.0001(12)
C5 0.0333(14) 0.0267(13) 0.0437(14) 0.0081(10) 0.0095(11) 0.0031(11)
C6 0.0254(12) 0.0242(12) 0.0320(12) 0.0015(9) 0.0062(9) 0.0026(10)
C7 0.0290(13) 0.0307(13) 0.0316(12) 0.0056(10) -0.0004(10) 0.0007(10)
C8 0.0372(15) 0.0522(17) 0.0378(14) 0.0113(13) -0.0035(12) -0.0014(13)
C9 0.0374(15) 0.0456(17) 0.0484(16) 0.0251(13) 0.0019(13) 0.0092(13)
C10 0.0416(16) 0.0340(14) 0.0478(16) 0.0100(12) 0.0065(13) 0.0090(12)
C11 0.0246(11) 0.0226(11) 0.0189(9) -0.0004(8) -0.0007(8) 0.0001(9)
C12 0.0224(11) 0.0234(11) 0.0193(9) -0.0010(8) 0.0014(8) -0.0001(9)
C13 0.0322(13) 0.0217(11) 0.0220(10) 0.0018(8) 0.0025(9) -0.0024(10)
C14 0.0419(14) 0.0244(12) 0.0216(10) -0.0001(9) 0.0006(10) 0.0077(11)
C15 0.0296(12) 0.0295(12) 0.0212(10) -0.0021(9) -0.0006(9) 0.0066(10)
C16 0.0236(11) 0.0308(12) 0.0199(9) -0.0012(9) -0.0005(8) 0.0018(10)
C17 0.0296(13) 0.0360(13) 0.0278(11) 0.0000(10) 0.0016(9) -0.0019(11)
C18 0.0241(12) 0.0553(18) 0.0384(13) 0.0003(12) 0.0039(10) -0.0020(12)
C19 0.0282(14) 0.0615(19) 0.0362(14) -0.0012(13) 0.0044(10) 0.0118(14)
C20 0.0375(15) 0.0396(15) 0.0289(12) -0.0026(11) 0.0017(10) 0.0161(12)
C21 0.0339(13) 0.0227(12) 0.0326(11) -0.0004(9) 0.0127(10) -0.0026(10)
C22 0.0246(12) 0.0238(12) 0.0345(12) -0.0072(9) 0.0046(9) -0.0048(10)
C23 0.0184(11) 0.0239(11) 0.0291(11) -0.0072(9) 0.0025(8) -0.0021(9)
C24 0.0192(11) 0.0268(12) 0.0304(11) -0.0023(9) -0.0007(9) -0.0019(9)
C25 0.0281(13) 0.0388(14) 0.0318(12) -0.0015(11) 0.0032(10) -0.0011(11)
C26 0.0390(16) 0.0537(18) 0.0375(14) 0.0111(12) 0.0019(12) 0.0083(14)
C27 0.0413(17) 0.0481(17) 0.0557(18) 0.0174(14) -0.0019(13) 0.0091(14)
C28 0.0281(14) 0.0324(14) 0.0596(17) 0.0005(12) 0.0013(12) 0.0057(11)
C29 0.0194(11) 0.0288(13) 0.0441(13) -0.0040(11) 0.0008(10) 0.0005(10)
C30 0.0222(12) 0.0316(13) 0.0420(13) -0.0145(11) -0.0005(10) 0.0014(10)
C31 0.0224(12) 0.0287(12) 0.0321(11) -0.0111(10) 0.0032(9) -0.0070(10)
C32 0.0344(14) 0.0377(15) 0.0370(13) -0.0148(11) 0.0101(11) -0.0109(12)
C33 0.0397(15) 0.0464(16) 0.0305(12) -0.0088(11) 0.0094(11) -0.0176(13)
C34 0.0381(14) 0.0353(14) 0.0313(12) 0.0001(10) 0.0031(11) -0.0121(11)
C35 0.0265(12) 0.0302(12) 0.0326(12) -0.0024(10) 0.0009(9) -0.0051(11)
C36 0.0198(11) 0.0255(11) 0.0277(11) -0.0054(9) 0.0011(9) -0.0063(9)
C37 0.0371(14) 0.0320(13) 0.0346(13) -0.0039(10) -0.0045(11) -0.0018(12)
C38 0.0440(16) 0.0283(13) 0.0346(13) 0.0004(10) -0.0027(11) 0.0047(12)
C39 0.0216(11) 0.0209(11) 0.0330(11) 0.0047(9) -0.0026(9) 0.0000(9)
C40 0.0269(12) 0.0227(11) 0.0334(12) 0.0021(9) 0.0022(9) -0.0044(10)
C41 0.0334(14) 0.0288(13) 0.0392(13) -0.0005(10) 0.0046(11) -0.0014(11)
C42 0.0458(16) 0.0309(14) 0.0398(14) -0.0010(11) 0.0111(12) -0.0024(12)
C43 0.0582(18) 0.0337(14) 0.0276(12) -0.0010(10) 0.0038(12) -0.0071(13)
C44 0.0446(16) 0.0287(13) 0.0322(12) 0.0036(10) -0.0056(11) -0.0063(12)
C45 0.0294(13) 0.0233(12) 0.0282(11) 0.0030(9) -0.0015(9) -0.0055(10)
C46 0.0272(12) 0.0257(12) 0.0319(12) 0.0038(9) -0.0065(10) -0.0036(10)
C47 0.0208(11) 0.0206(11) 0.0317(11) 0.0041(9) -0.0031(9) -0.0027(9)
C48 0.0210(12) 0.0239(12) 0.0395(13) 0.0042(10) -0.0050(10) -0.0007(10)
C49 0.0266(12) 0.0224(12) 0.0378(12) 0.0015(10) 0.0020(10) 0.0032(10)
C50 0.0269(12) 0.0249(12) 0.0332(12) -0.0012(9) 0.0007(9) -0.0025(10)
C51 0.0270(12) 0.0239(12) 0.0289(11) 0.0033(9) -0.0039(9) -0.0002(10)
C52 0.0201(11) 0.0202(11) 0.0325(11) 0.0035(9) -0.0005(9) -0.0030(9)
C53 0.0503(17) 0.0382(14) 0.0293(12) -0.0011(10) -0.0006(11) -0.0051(13)

loop_
_atom_type_symbol
_atom_type_description
_atom_type_scat_dispersion_real
_atom_type_scat_dispersion_imag
_atom_type_scat_source
C C 0.0033 0.0016 'International Tables Vol C Tables 4.2.6.8 and 6.1.1.4'
H H 0.0000 0.0000 'International Tables Vol C Tables 4.2.6.8 and 6.1.1.4'
O O 0.0106 0.0060 'International Tables Vol C Tables 4.2.6.8 and 6.1.1.4'
Cl Cl 0.1484 0.1585 'International Tables Vol C Tables 4.2.6.8 and 6.1.1.4'

loop_
_geom_angle_atom_site_label_1
_geom_angle_atom_site_label_2
_geom_angle_atom_site_label_3
_geom_angle
C2 O1 C37 120.85(19)
C12 O2 C21 116.67(17)
C39 O3 C38 115.64(19)
C23 O4 C22 113.63(16)
C2 C1 C6 120.3(2)
C2 C1 C11 118.2(2)
C6 C1 C11 121.48(19)
O1 C2 C1 115.1(2)
O1 C2 C3 124.0(2)
C1 C2 C3 120.8(2)
C4 C3 C2 119.6(3)
C4 C3 H3 120.2
C2 C3 H3 120.2
C3 C4 C5 122.9(2)
C3 C4 H4 118.5
C5 C4 H4 118.5
C10 C5 C6 119.4(3)
C10 C5 C4 123.1(2)
C6 C5 C4 117.5(2)
C1 C6 C7 122.1(2)
C1 C6 C5 118.9(2)
C7 C6 C5 119.0(2)
C8 C7 C6 120.3(2)
C8 C7 H7 119.8
C6 C7 H7 119.8
C7 C8 C9 119.5(3)
C7 C8 H8 120.2
C9 C8 H8 120.2
C10 C9 C8 121.2(3)
C10 C9 H9 119.4
C8 C9 H9 119.4
C9 C10 C5 120.5(3)
C9 C10 H10 119.7
C5 C10 H10 119.7
C12 C11 C16 119.37(19)
C12 C11 C1 120.1(2)
C16 C11 C1 120.4(2)
C11 C12 O2 117.32(19)
C11 C12 C13 121.8(2)
O2 C12 C13 120.9(2)
C14 C13 C12 119.7(2)
C14 C13 H13 120.2
C12 C13 H13 120.2
C13 C14 C15 120.8(2)
C13 C14 H14 119.6
C15 C14 H14 119.6
C14 C15 C20 122.0(2)
C14 C15 C16 119.2(2)
C20 C15 C16 118.9(2)
C17 C16 C11 122.4(2)
C17 C16 C15 118.4(2)
C11 C16 C15 119.2(2)
C18 C17 C16 120.9(2)
C18 C17 H17 119.6
C16 C17 H17 119.6
C17 C18 C19 120.6(3)
C17 C18 H18 119.7
C19 C18 H18 119.7
C20 C19 C18 120.2(2)
C20 C19 H19 119.9
C18 C19 H19 119.9
C19 C20 C15 121.0(2)
C19 C20 H20 119.5
C15 C20 H20 119.5
O2 C21 C22 107.65(18)
O2 C21 H21A 110.2
C22 C21 H21A 110.2
O2 C21 H21B 110.2
C22 C21 H21B 110.2
H21A C21 H21B 108.5
O4 C22 C21 107.59(18)
O4 C22 H22A 110.2
C21 C22 H22A 110.2
O4 C22 H22B 110.2
C21 C22 H22B 110.2
H22A C22 H22B 108.5
O4 C23 C24 119.42(19)
O4 C23 C36 118.40(19)
C24 C23 C36 122.2(2)
C23 C24 C29 118.9(2)
C23 C24 C25 121.9(2)
C29 C24 C25 119.2(2)
C26 C25 C24 120.0(2)
C26 C25 H25 120.0
C24 C25 H25 120.0
C25 C26 C27 120.4(3)
C25 C26 H26 119.8
C27 C26 H26 119.8
C28 C27 C26 121.2(3)
C28 C27 H27 119.4
C26 C27 H27 119.4
C27 C28 C29 120.8(3)
C27 C28 H28 119.6
C29 C28 H28 119.6
C30 C29 C28 122.4(2)
C30 C29 C24 119.2(2)
C28 C29 C24 118.4(2)
C31 C30 C29 121.8(2)
C31 C30 H30 119.1
C29 C30 H30 119.1
C30 C31 C32 122.3(2)
C30 C31 C36 119.8(2)
C32 C31 C36 117.9(2)
C33 C32 C31 121.4(2)
C33 C32 H32 119.3
C31 C32 H32 119.3
C32 C33 C34 120.5(2)
C32 C33 H33 119.8
C34 C33 H33 119.8
C35 C34 C33 120.7(2)
C35 C34 H34 119.6
C33 C34 H34 119.6
C34 C35 C36 119.8(2)
C34 C35 H35 120.1
C36 C35 H35 120.1
C23 C36 C35 122.2(2)
C23 C36 C31 118.0(2)
C35 C36 C31 119.7(2)
O1 C37 C38 113.1(2)
O1 C37 H37A 109.0
C38 C37 H37A 109.0
O1 C37 H37B 109.0
C38 C37 H37B 109.0
H37A C37 H37B 107.8
O3 C38 C37 112.1(2)
O3 C38 H38A 109.2
C37 C38 H38A 109.2
O3 C38 H38B 109.2
C37 C38 H38B 109.2
H38A C38 H38B 107.9
O3 C39 C52 117.7(2)
O3 C39 C40 119.8(2)
C52 C39 C40 122.3(2)
C39 C40 C41 122.8(2)
C39 C40 C45 118.5(2)
C41 C40 C45 118.5(2)
C42 C41 C40 121.2(2)
C42 C41 H41 119.4
C40 C41 H41 119.4
C41 C42 C43 120.4(3)
C41 C42 H42 119.8
C43 C42 H42 119.8
C44 C43 C42 120.4(2)
C44 C43 H43 119.8
C42 C43 H43 119.8
C43 C44 C45 121.5(2)
C43 C44 H44 119.3
C45 C44 H44 119.3
C46 C45 C44 122.5(2)
C46 C45 C40 119.6(2)
C44 C45 C40 118.0(2)
C45 C46 C47 121.6(2)
C45 C46 H46 119.2
C47 C46 H46 119.2
C46 C47 C48 122.1(2)
C46 C47 C52 119.6(2)
C48 C47 C52 118.4(2)
C49 C48 C47 120.8(2)
C49 C48 H48 119.6
C47 C48 H48 119.6
C48 C49 C50 120.8(2)
C48 C49 H49 119.6
C50 C49 H49 119.6
C51 C50 C49 120.9(2)
C51 C50 H50 119.5
C49 C50 H50 119.5
C50 C51 C52 120.6(2)
C50 C51 H51 119.7
C52 C51 H51 119.7
C39 C52 C51 123.1(2)
C39 C52 C47 118.4(2)
C51 C52 C47 118.4(2)
Cl2 C53 Cl3 110.39(14)
Cl2 C53 Cl1 109.87(15)
Cl3 C53 Cl1 110.25(15)
Cl2 C53 H53 108.8
Cl3 C53 H53 108.8
Cl1 C53 H53 108.8

loop_
_geom_bond_atom_site_label_1
_geom_bond_atom_site_label_2
_geom_bond_distance
Cl1 C53 1.762(3)
Cl2 C53 1.756(3)
Cl3 C53 1.762(3)
O1 C2 1.377(3)
O1 C37 1.427(3)
O2 C12 1.373(3)
O2 C21 1.431(3)
O3 C39 1.387(3)
O3 C38 1.431(3)
O4 C23 1.385(2)
O4 C22 1.438(3)
C1 C2 1.393(3)
C1 C6 1.420(3)
C1 C11 1.492(3)
C2 C3 1.395(3)
C3 C4 1.348(4)
C3 H3 0.9500
C4 C5 1.428(4)
C4 H4 0.9500
C5 C10 1.404(4)
C5 C6 1.429(3)
C6 C7 1.424(3)
C7 C8 1.365(3)
C7 H7 0.9500
C8 C9 1.438(4)
C8 H8 0.9500
C9 C10 1.349(4)
C9 H9 0.9500
C10 H10 0.9500
C11 C12 1.366(3)
C11 C16 1.429(3)
C12 C13 1.417(3)
C13 C14 1.373(3)
C13 H13 0.9500
C14 C15 1.413(3)
C14 H14 0.9500
C15 C20 1.420(3)
C15 C16 1.430(3)
C16 C17 1.421(3)
C17 C18 1.371(4)
C17 H17 0.9500
C18 C19 1.406(4)
C18 H18 0.9500
C19 C20 1.368(4)
C19 H19 0.9500
C20 H20 0.9500
C21 C22 1.497(3)
C21 H21A 0.9900
C21 H21B 0.9900
C22 H22A 0.9900
C22 H22B 0.9900
C23 C24 1.395(3)
C23 C36 1.408(3)
C24 C29 1.434(3)
C24 C25 1.434(3)
C25 C26 1.374(4)
C25 H25 0.9500
C26 C27 1.410(4)
C26 H26 0.9500
C27 C28 1.358(4)
C27 H27 0.9500
C28 C29 1.426(4)
C28 H28 0.9500
C29 C30 1.397(3)
C30 C31 1.386(4)
C30 H30 0.9500
C31 C32 1.423(3)
C31 C36 1.438(3)
C32 C33 1.354(4)
C32 H32 0.9500
C33 C34 1.426(4)
C33 H33 0.9500
C34 C35 1.365(3)
C34 H34 0.9500
C35 C36 1.426(3)
C35 H35 0.9500
C37 C38 1.491(4)
C37 H37A 0.9900
C37 H37B 0.9900
C38 H38A 0.9900
C38 H38B 0.9900
C39 C52 1.400(3)
C39 C40 1.403(3)
C40 C41 1.428(3)
C40 C45 1.441(3)
C41 C42 1.360(3)
C41 H41 0.9500
C42 C43 1.414(4)
C42 H42 0.9500
C43 C44 1.364(4)
C43 H43 0.9500
C44 C45 1.425(3)
C44 H44 0.9500
C45 C46 1.393(3)
C46 C47 1.399(3)
C46 H46 0.9500
C47 C48 1.430(3)
C47 C52 1.442(3)
C48 C49 1.357(3)
C48 H48 0.9500
C49 C50 1.413(3)
C49 H49 0.9500
C50 C51 1.357(3)
C50 H50 0.9500
C51 C52 1.431(3)
C51 H51 0.9500
C53 H53 1.0000

loop_
_geom_torsion_atom_site_label_1
_geom_torsion_atom_site_label_2
_geom_torsion_atom_site_label_3
_geom_torsion_atom_site_label_4
_geom_torsion
C37 O1 C2 C1 -169.0(2)
C37 O1 C2 C3 13.5(4)
C6 C1 C2 O1 -177.7(2)
C11 C1 C2 O1 1.5(3)
C6 C1 C2 C3 -0.1(4)
C11 C1 C2 C3 179.1(2)
O1 C2 C3 C4 177.2(3)
C1 C2 C3 C4 -0.1(4)
C2 C3 C4 C5 -0.4(4)
C3 C4 C5 C10 -178.4(3)
C3 C4 C5 C6 1.2(4)
C2 C1 C6 C7 -179.1(2)
C11 C1 C6 C7 1.7(3)
C2 C1 C6 C5 0.9(3)
C11 C1 C6 C5 -178.3(2)
C10 C5 C6 C1 178.2(2)
C4 C5 C6 C1 -1.4(4)
C10 C5 C6 C7 -1.8(4)
C4 C5 C6 C7 178.6(2)
C1 C6 C7 C8 -179.5(2)
C5 C6 C7 C8 0.5(4)
C6 C7 C8 C9 0.7(4)
C7 C8 C9 C10 -0.6(4)
C8 C9 C10 C5 -0.7(4)
C6 C5 C10 C9 1.9(4)
C4 C5 C10 C9 -178.5(3)
C2 C1 C11 C12 95.2(3)
C6 C1 C11 C12 -85.5(3)
C2 C1 C11 C16 -81.9(3)
C6 C1 C11 C16 97.3(3)
C16 C11 C12 O2 179.79(17)
C1 C11 C12 O2 2.6(3)
C16 C11 C12 C13 -1.4(3)
C1 C11 C12 C13 -178.62(19)
C21 O2 C12 C11 -141.0(2)
C21 O2 C12 C13 40.2(3)
C11 C12 C13 C14 1.7(3)
O2 C12 C13 C14 -179.55(19)
C12 C13 C14 C15 -0.7(3)
C13 C14 C15 C20 179.1(2)
C13 C14 C15 C16 -0.5(3)
C12 C11 C16 C17 -178.9(2)
C1 C11 C16 C17 -1.7(3)
C12 C11 C16 C15 0.2(3)
C1 C11 C16 C15 177.4(2)
C14 C15 C16 C17 179.9(2)
C20 C15 C16 C17 0.3(3)
C14 C15 C16 C11 0.7(3)
C20 C15 C16 C11 -178.8(2)
C11 C16 C17 C18 178.6(2)
C15 C16 C17 C18 -0.5(3)
C16 C17 C18 C19 0.4(4)
C17 C18 C19 C20 -0.1(4)
C18 C19 C20 C15 -0.1(4)
C14 C15 C20 C19 -179.6(2)
C16 C15 C20 C19 -0.1(3)
C12 O2 C21 C22 157.29(18)
C23 O4 C22 C21 177.18(18)
O2 C21 C22 O4 -64.5(2)
C22 O4 C23 C24 -89.4(2)
C22 O4 C23 C36 92.1(2)
O4 C23 C24 C29 -178.75(19)
C36 C23 C24 C29 -0.3(3)
O4 C23 C24 C25 1.9(3)
C36 C23 C24 C25 -179.6(2)
C23 C24 C25 C26 178.4(2)
C29 C24 C25 C26 -0.9(4)
C24 C25 C26 C27 1.3(4)
C25 C26 C27 C28 -0.7(4)
C26 C27 C28 C29 -0.3(4)
C27 C28 C29 C30 -176.9(3)
C27 C28 C29 C24 0.6(4)
C23 C24 C29 C30 -1.7(3)
C25 C24 C29 C30 177.6(2)
C23 C24 C29 C28 -179.4(2)
C25 C24 C29 C28 0.0(3)
C28 C29 C30 C31 179.0(2)
C24 C29 C30 C31 1.5(3)
C29 C30 C31 C32 -179.8(2)
C29 C30 C31 C36 0.7(3)
C30 C31 C32 C33 -178.5(2)
C36 C31 C32 C33 1.0(3)
C31 C32 C33 C34 1.1(4)
C32 C33 C34 C35 -2.0(4)
C33 C34 C35 C36 0.7(4)
O4 C23 C36 C35 1.1(3)
C24 C23 C36 C35 -177.4(2)
O4 C23 C36 C31 -179.11(18)
C24 C23 C36 C31 2.4(3)
C34 C35 C36 C23 -178.7(2)
C34 C35 C36 C31 1.5(3)
C30 C31 C36 C23 -2.6(3)
C32 C31 C36 C23 177.9(2)
C30 C31 C36 C35 177.2(2)
C32 C31 C36 C35 -2.3(3)
C2 O1 C37 C38 85.1(3)
C39 O3 C38 C37 72.0(3)
O1 C37 C38 O3 68.9(3)
C38 O3 C39 C52 -108.4(2)
C38 O3 C39 C40 76.0(3)
O3 C39 C40 C41 1.7(3)
C52 C39 C40 C41 -173.7(2)
O3 C39 C40 C45 177.54(19)
C52 C39 C40 C45 2.2(3)
C39 C40 C41 C42 176.6(2)
C45 C40 C41 C42 0.8(3)
C40 C41 C42 C43 0.9(4)
C41 C42 C43 C44 -0.9(4)
C42 C43 C44 C45 -0.9(4)
C43 C44 C45 C46 -175.8(2)
C43 C44 C45 C40 2.6(3)
C39 C40 C45 C46 -0.1(3)
C41 C40 C45 C46 176.0(2)
C39 C40 C45 C44 -178.5(2)
C41 C40 C45 C44 -2.5(3)
C44 C45 C46 C47 176.5(2)
C40 C45 C46 C47 -1.8(3)
C45 C46 C47 C48 -178.7(2)
C45 C46 C47 C52 1.7(3)
C46 C47 C48 C49 177.9(2)
C52 C47 C48 C49 -2.5(3)
C47 C48 C49 C50 0.8(4)
C48 C49 C50 C51 0.7(4)
C49 C50 C51 C52 -0.5(3)
O3 C39 C52 C51 0.2(3)
C40 C39 C52 C51 175.7(2)
O3 C39 C52 C47 -177.77(19)
C40 C39 C52 C47 -2.3(3)
C50 C51 C52 C39 -179.2(2)
C50 C51 C52 C47 -1.2(3)
C46 C47 C52 C39 0.3(3)
C48 C47 C52 C39 -179.3(2)
C46 C47 C52 C51 -177.7(2)
C48 C47 C52 C51 2.6(3)

loop_
_cod_related_entry_id
_cod_related_entry_database
_cod_related_entry_code
1 ChemSpider 30658576
